data_7037346
loop_
_publ_author_name
'Blahut, Jan'
'Hermann, Petr'
'G\'alisov\'a, Andrea'
'Herynek, V\'it'
'C\'isa\<rov\'a, Ivana'
'To\<sner, Zden\<ek'
'Kotek, Jan'

_publ_section_title
;
 Nickel(ii) complexes of N-CH2CF3 cyclam derivatives as contrast agents
 for (19)F magnetic resonance imaging.
;
_journal_issue 2
_journal_name_full 'Dalton transactions (Cambridge, England : 2003)'
_journal_page_first 474
_journal_page_last 478
_journal_paper_doi 10.1039/c5dt04138d
_journal_volume 45
_journal_year 2015
_chemical_compound_source 'synthesized by the authors'
_chemical_formula_moiety 'C14 H26 Cl2 F6 N4 Ni'
_chemical_formula_sum 'C14 H26 Cl2 F6 N4 Ni'
_chemical_formula_weight 494.00
_chemical_name_systematic
; 
 ? 
;
_space_group_IT_number 15
_space_group_name_Hall '-C 2yc'
_space_group_name_H-M_alt 'C 1 2/c 1'
_symmetry_cell_setting monoclinic
_symmetry_space_group_name_Hall '-C 2yc'
_symmetry_space_group_name_H-M 'C 1 2/c 1'
_atom_sites_solution_hydrogens difmap
_atom_sites_solution_primary direct
_atom_sites_solution_secondary difmap
_audit_creation_method SHELXL-97
_audit_update_record
;
2015-10-08 deposited with the CCDC.
2015-11-18 downloaded from the CCDC.
;
_cell_angle_alpha 90.00
_cell_angle_beta 122.8520(10)
_cell_angle_gamma 90.00
_cell_formula_units_Z 4
_cell_length_a 22.2787(9)
_cell_length_b 6.4382(3)
_cell_length_c 16.0685(7)
_cell_measurement_reflns_used 5699
_cell_measurement_temperature 150(2)
_cell_measurement_theta_max 27.48
_cell_measurement_theta_min 2.59
_cell_volume 1936.19(15)
_computing_cell_refinement 'SAINT V8.27B (Bruker AXS Inc., 2012)'
_computing_data_collection 'Bruker Instrument Service v2012.12.0.3'
_computing_data_reduction 'SAINT V8.27B (Bruker AXS Inc., 2012)'
_computing_structure_refinement 'SHELXL-97 (Sheldrick, 2008)'
_computing_structure_solution 'SHELXS-97 (Sheldrick, 2008)'
_diffrn_ambient_temperature 150(2)
_diffrn_detector_area_resol_mean 8.3333
_diffrn_measured_fraction_theta_full 0.999
_diffrn_measured_fraction_theta_max 0.999
_diffrn_measurement_device_type 'Bruker APEX-II CCD'
_diffrn_measurement_method '\f and \w scans'
_diffrn_radiation_monochromator graphite
_diffrn_radiation_source 'fine-focus sealed tube'
_diffrn_radiation_type MoK\a
_diffrn_radiation_wavelength 0.71073
_diffrn_reflns_av_R_equivalents 0.0259
_diffrn_reflns_av_sigmaI/netI 0.0207
_diffrn_reflns_limit_h_max 28
_diffrn_reflns_limit_h_min -28
_diffrn_reflns_limit_k_max 8
_diffrn_reflns_limit_k_min -8
_diffrn_reflns_limit_l_max 20
_diffrn_reflns_limit_l_min -20
_diffrn_reflns_number 13393
_diffrn_reflns_theta_full 27.49
_diffrn_reflns_theta_max 27.49
_diffrn_reflns_theta_min 2.18
_diffrn_standards_number 0
_exptl_absorpt_coefficient_mu 1.341
_exptl_absorpt_correction_T_max 0.79
_exptl_absorpt_correction_T_min 0.70
_exptl_absorpt_correction_type multi-scan
_exptl_absorpt_process_details 'SADABS V2014/2 (Bruker AXS Inc.)'
_exptl_crystal_colour blue-green
_exptl_crystal_density_diffrn 1.695
_exptl_crystal_density_method 'not measured'
_exptl_crystal_description prism
_exptl_crystal_F_000 1016
_exptl_crystal_size_max 0.259
_exptl_crystal_size_mid 0.223
_exptl_crystal_size_min 0.108
_refine_diff_density_max 1.952
_refine_diff_density_min -0.332
_refine_diff_density_rms 0.090
_refine_ls_extinction_method none
_refine_ls_goodness_of_fit_ref 1.079
_refine_ls_hydrogen_treatment constr
_refine_ls_matrix_type full
_refine_ls_number_parameters 133
_refine_ls_number_reflns 2232
_refine_ls_number_restraints 0
_refine_ls_restrained_S_all 1.079
_refine_ls_R_factor_all 0.0448
_refine_ls_R_factor_gt 0.0385
_refine_ls_shift/su_max 0.003
_refine_ls_shift/su_mean 0.000
_refine_ls_structure_factor_coef Fsqd
_refine_ls_weighting_details 'calc w=1/[\s^2^(Fo^2^)+(0.0401P)^2^+8.7750P] where P=(Fo^2^+2Fc^2^)/3'
_refine_ls_weighting_scheme calc
_refine_ls_wR_factor_gt 0.0951
_refine_ls_wR_factor_ref 0.0984
_reflns_number_gt 1973
_reflns_number_total 2232
_reflns_threshold_expression >2sigma(I)
_cod_data_source_file c5dt04138d2.cif
_cod_data_source_block nicamtfe2
_cod_depositor_comments 'Adding full bibliography for 7037346--7037351.cif.'
_cod_database_code 7037346

loop_
_symmetry_equiv_pos_as_xyz
'x, y, z'
'-x, y, -z+1/2'
'x+1/2, y+1/2, z'
'-x+1/2, y+1/2, -z+1/2'
'-x, -y, -z'
'x, -y, z-1/2'
'-x+1/2, -y+1/2, -z'
'x+1/2, -y+1/2, z-1/2'

loop_
_atom_site_label
_atom_site_type_symbol
_atom_site_fract_x
_atom_site_fract_y
_atom_site_fract_z
_atom_site_U_iso_or_equiv
_atom_site_adp_type
_atom_site_occupancy
_atom_site_symmetry_multiplicity
_atom_site_calc_flag
_atom_site_refinement_flags
Ni1 Ni 1.0000 0.49089(7) 0.2500 0.01213(14) Uani 1 2 d S
Cl1 Cl 0.97518(3) 0.76035(9) 0.13049(5) 0.01890(16) Uani 1 1 d .
N1 N 0.88774(12) 0.4643(3) 0.21634(18) 0.0202(5) Uani 1 1 d .
C2 C 0.85554(15) 0.2919(5) 0.1446(2) 0.0253(6) Uani 1 1 d .
H21 H 0.8029 0.3071 0.1050 0.030 Uiso 1 1 calc R
H22 H 0.8674 0.1584 0.1808 0.030 Uiso 1 1 calc R
C3 C 0.88274(15) 0.2891(5) 0.0757(2) 0.0255(6) Uani 1 1 d .
H31 H 0.8613 0.1712 0.0289 0.031 Uiso 1 1 calc R
H32 H 0.8693 0.4195 0.0369 0.031 Uiso 1 1 calc R
N4 N 0.96161(13) 0.2676(3) 0.13702(17) 0.0200(5) Uani 1 1 d .
H41 H 0.9720 0.1375 0.1669 0.024 Uiso 1 1 calc R
C5 C 0.98940(17) 0.2717(5) 0.0719(2) 0.0248(6) Uani 1 1 d .
H51 H 0.9772 0.4066 0.0368 0.030 Uiso 1 1 calc R
H52 H 0.9659 0.1607 0.0214 0.030 Uiso 1 1 calc R
C6 C 1.06957(17) 0.2410(5) 0.1290(2) 0.0272(6) Uani 1 1 d .
H61 H 1.0817 0.1173 0.1719 0.033 Uiso 1 1 calc R
H62 H 1.0832 0.2104 0.0810 0.033 Uiso 1 1 calc R
C7 C 1.11448(17) 0.4211(5) 0.1930(2) 0.0273(6) Uani 1 1 d .
H71 H 1.1648 0.3946 0.2149 0.033 Uiso 1 1 calc R
H72 H 1.0988 0.5479 0.1516 0.033 Uiso 1 1 calc R
C8 C 0.85417(14) 0.6661(4) 0.1748(2) 0.0239(6) Uani 1 1 d .
H81 H 0.8502 0.6815 0.1107 0.029 Uiso 1 1 calc R
H82 H 0.8877 0.7747 0.2195 0.029 Uiso 1 1 calc R
C9 C 0.78155(16) 0.7153(5) 0.1570(3) 0.0318(7) Uani 1 1 d .
F91 F 0.73293(12) 0.5644(4) 0.1137(2) 0.0485(8) Uani 0.95 1 d P
F92 F 0.78444(12) 0.7641(4) 0.2396(2) 0.0526(7) Uani 0.95 1 d P
F93 F 0.75371(11) 0.8819(4) 0.0974(2) 0.0493(6) Uani 0.95 1 d P
F91A F 0.745(3) 0.584(8) 0.154(3) 0.026(5) Uiso 0.05 1 d P
F92A F 0.7707(19) 0.894(6) 0.175(3) 0.026(5) Uiso 0.05 1 d P
F93A F 0.7453(18) 0.763(6) 0.051(3) 0.026(5) Uiso 0.05 1 d P

loop_
_atom_site_aniso_label
_atom_site_aniso_U_11
_atom_site_aniso_U_22
_atom_site_aniso_U_33
_atom_site_aniso_U_23
_atom_site_aniso_U_13
_atom_site_aniso_U_12
Ni1 0.0129(2) 0.0079(2) 0.0153(2) 0.000 0.00740(18) 0.000
Cl1 0.0230(3) 0.0130(3) 0.0216(3) 0.0054(2) 0.0127(3) 0.0024(2)
N1 0.0175(11) 0.0115(10) 0.0318(13) -0.0028(9) 0.0135(10) -0.0014(9)
C2 0.0203(13) 0.0197(13) 0.0351(17) -0.0068(12) 0.0146(13) -0.0042(11)
C3 0.0217(14) 0.0232(14) 0.0256(15) -0.0033(12) 0.0089(12) -0.0017(12)
N4 0.0261(12) 0.0146(11) 0.0197(12) -0.0001(9) 0.0128(10) 0.0008(9)
C5 0.0376(16) 0.0212(14) 0.0205(14) -0.0013(11) 0.0188(13) -0.0004(12)
C6 0.0337(16) 0.0243(14) 0.0327(16) 0.0021(12) 0.0240(14) 0.0030(12)
C7 0.0291(15) 0.0246(14) 0.0395(17) 0.0030(13) 0.0260(14) 0.0025(12)
C8 0.0162(12) 0.0141(12) 0.0398(17) -0.0011(12) 0.0141(12) 0.0001(10)
C9 0.0179(14) 0.0224(15) 0.051(2) -0.0017(14) 0.0162(14) 0.0024(12)
F91 0.0177(11) 0.0343(12) 0.081(2) -0.0100(15) 0.0188(14) -0.0051(9)
F92 0.0382(12) 0.0629(17) 0.0689(16) -0.0111(13) 0.0370(12) 0.0135(11)
F93 0.0253(10) 0.0312(12) 0.0770(18) 0.0129(12) 0.0184(11) 0.0118(9)

loop_
_atom_type_symbol
_atom_type_description
_atom_type_scat_dispersion_real
_atom_type_scat_dispersion_imag
_atom_type_scat_source
C C 0.0033 0.0016 'International Tables Vol C Tables 4.2.6.8 and 6.1.1.4'
H H 0.0000 0.0000 'International Tables Vol C Tables 4.2.6.8 and 6.1.1.4'
N N 0.0061 0.0033 'International Tables Vol C Tables 4.2.6.8 and 6.1.1.4'
F F 0.0171 0.0103 'International Tables Vol C Tables 4.2.6.8 and 6.1.1.4'
Ni Ni 0.3393 1.1124 'International Tables Vol C Tables 4.2.6.8 and 6.1.1.4'
Cl Cl 0.1484 0.1585 'International Tables Vol C Tables 4.2.6.8 and 6.1.1.4'

loop_
_geom_angle_atom_site_label_1
_geom_angle_atom_site_label_2
_geom_angle_atom_site_label_3
_geom_angle
_geom_angle_site_symmetry_1
_geom_angle_site_symmetry_3
N4 Ni1 N4 93.58(13) . 2_755
N4 Ni1 N1 91.95(9) . 2_755
N4 Ni1 N1 82.10(9) 2_755 2_755
N4 Ni1 N1 82.10(9) . .
N4 Ni1 N1 91.95(9) 2_755 .
N1 Ni1 N1 171.33(11) 2_755 .
N4 Ni1 Cl1 171.06(7) . 2_755
N4 Ni1 Cl1 89.67(6) 2_755 2_755
N1 Ni1 Cl1 96.75(6) 2_755 2_755
N1 Ni1 Cl1 89.48(6) . 2_755
N4 Ni1 Cl1 89.67(6) . .
N4 Ni1 Cl1 171.06(7) 2_755 .
N1 Ni1 Cl1 89.48(6) 2_755 .
N1 Ni1 Cl1 96.75(6) . .
Cl1 Ni1 Cl1 88.35(3) 2_755 .
C8 N1 C2 113.5(2) . .
C8 N1 C7 109.1(2) . 2_755
C2 N1 C7 111.0(2) . 2_755
C8 N1 Ni1 105.49(16) . .
C2 N1 Ni1 104.46(16) . .
C7 N1 Ni1 113.21(17) 2_755 .
N1 C2 C3 111.1(2) . .
N1 C2 H21 109.4 . .
C3 C2 H21 109.4 . .
N1 C2 H22 109.4 . .
C3 C2 H22 109.4 . .
H21 C2 H22 108.0 . .
N4 C3 C2 108.2(2) . .
N4 C3 H31 110.1 . .
C2 C3 H31 110.1 . .
N4 C3 H32 110.1 . .
C2 C3 H32 110.1 . .
H31 C3 H32 108.4 . .
C5 N4 C3 109.2(2) . .
C5 N4 Ni1 118.01(18) . .
C3 N4 Ni1 106.90(17) . .
C5 N4 H41 107.4 . .
C3 N4 H41 107.4 . .
Ni1 N4 H41 107.4 . .
N4 C5 C6 112.2(2) . .
N4 C5 H51 109.2 . .
C6 C5 H51 109.2 . .
N4 C5 H52 109.2 . .
C6 C5 H52 109.2 . .
H51 C5 H52 107.9 . .
C7 C6 C5 116.1(2) . .
C7 C6 H61 108.3 . .
C5 C6 H61 108.3 . .
C7 C6 H62 108.3 . .
C5 C6 H62 108.3 . .
H61 C6 H62 107.4 . .
N1 C7 C6 116.2(2) 2_755 .
N1 C7 H71 108.2 2_755 .
C6 C7 H71 108.2 . .
N1 C7 H72 108.2 2_755 .
C6 C7 H72 108.2 . .
H71 C7 H72 107.4 . .
N1 C8 C9 120.0(2) . .
N1 C8 H81 107.3 . .
C9 C8 H81 107.3 . .
N1 C8 H82 107.3 . .
C9 C8 H82 107.3 . .
H81 C8 H82 106.9 . .
F92A C9 F91A 118(3) . .
F91 C9 F92 106.1(3) . .
F91 C9 F93 106.2(3) . .
F92 C9 F93 106.0(3) . .
F92A C9 F93A 91(2) . .
F91A C9 F93A 100(3) . .
F92A C9 C8 118.2(16) . .
F91A C9 C8 121(3) . .
F91 C9 C8 115.3(3) . .
F92 C9 C8 113.0(3) . .
F93 C9 C8 109.5(3) . .
F93A C9 C8 96.9(14) . .

loop_
_geom_bond_atom_site_label_1
_geom_bond_atom_site_label_2
_geom_bond_distance
_geom_bond_site_symmetry_2
Ni1 N4 2.100(2) .
Ni1 N4 2.100(2) 2_755
Ni1 N1 2.260(2) 2_755
Ni1 N1 2.260(2) .
Ni1 Cl1 2.4189(7) 2_755
Ni1 Cl1 2.4189(7) .
N1 C8 1.466(3) .
N1 C2 1.476(4) .
N1 C7 1.509(4) 2_755
C2 C3 1.524(4) .
C2 H21 0.9900 .
C2 H22 0.9900 .
C3 N4 1.483(4) .
C3 H31 0.9900 .
C3 H32 0.9900 .
N4 C5 1.478(4) .
N4 H41 0.9300 .
C5 C6 1.514(4) .
C5 H51 0.9900 .
C5 H52 0.9900 .
C6 C7 1.512(4) .
C6 H61 0.9900 .
C6 H62 0.9900 .
C7 N1 1.509(4) 2_755
C7 H71 0.9900 .
C7 H72 0.9900 .
C8 C9 1.515(4) .
C8 H81 0.9900 .
C8 H82 0.9900 .
C9 F92A 1.24(4) .
C9 F91A 1.16(6) .
C9 F91 1.335(4) .
C9 F92 1.332(4) .
C9 F93 1.345(4) .
C9 F93A 1.47(4) .
